data_7201355
loop_
_publ_author_name
'Neumann, Marcus Aurelius'
'Perrin, Marc-Antoine'

_publ_section_title
;
 Can crystal structure prediction guide experimentalists to a new
 polymorph of paracetamol?
;
_journal_issue 11
_journal_name_full CrystEngComm
_journal_page_first 2475
_journal_paper_doi 10.1039/b909819d
_journal_volume 11
_journal_year 2009
_space_group_IT_number 13
_symmetry_cell_setting monoclinic
_symmetry_Int_Tables_number 13
_symmetry_space_group_name_Hall '-P 2yc'
_symmetry_space_group_name_H-M 'P 1 2/c 1'
_cell_angle_alpha 90.000000
_cell_angle_beta 112.462046
_cell_angle_gamma 90.000000
_cell_length_a 15.759047
_cell_length_b 8.646489
_cell_length_c 11.590604
_cell_volume 1459.521
_cod_data_source_file b909819d.txt
_cod_data_source_block 7
_cod_original_sg_symbol_H-M 'P 2/c'
_cod_struct_determination_method theoretical
_cod_database_code 7201355

loop_
_symmetry_equiv_pos_site_id
_symmetry_equiv_pos_as_xyz
1 x,y,z
2 -x,y,-z+1/2
3 -x,-y,-z
4 x,-y,z+1/2

loop_
_atom_site_label
_atom_site_type_symbol
_atom_site_fract_x
_atom_site_fract_y
_atom_site_fract_z
C0_0 C -0.870877 0.675056 -0.873585
C1_0 C -0.908410 0.667778 -1.004150
C2_0 C -0.830885 0.542307 -0.805650
N3_0 N -0.875682 0.808136 -0.805495
C4_0 C -0.909701 0.528403 -1.064669
H5_0 H -0.938019 0.770988 -1.057450
C6_0 C -0.831658 0.403269 -0.866130
H7_0 H -0.797798 0.547569 -0.704430
C8_0 C -0.878365 0.958012 -0.839054
H9_0 H -0.876050 0.786700 -0.718440
C10_0 C -0.873670 0.393904 -0.996371
H11_0 H -0.940747 0.521866 -1.165984
H12_0 H -0.798814 0.302011 -0.811853
C13_0 C -0.884371 1.071921 -0.744307
O14_0 O -0.874165 1.000073 -0.940572
O15_0 O -0.879184 0.257400 -1.058586
H16_0 H -0.909461 1.019545 -0.677533
H17_0 H -0.815678 1.118277 -0.690511
H18_0 H -0.928584 1.168552 -0.792193
H19_0 H -0.873991 0.165047 -1.001997
H9_1 H -0.627534 0.716725 -0.852771
N3_1 N -0.627419 0.696000 -0.940148
C0_1 C -0.632217 0.829045 -1.013193
C8_1 C -0.621348 0.546636 -0.969839
C1_1 C -0.594393 0.835819 -1.104579
C2_1 C -0.672213 0.962325 -0.987262
C13_1 C -0.612013 0.432493 -0.867754
O14_1 O -0.625059 0.504930 -1.075564
C4_1 C -0.592427 0.975034 -1.163549
H5_1 H -0.565143 0.732233 -1.127149
C6_1 C -0.670770 1.101162 -1.046995
H7_1 H -0.706330 0.956780 -0.921525
H16_1 H -0.679892 0.385224 -0.882105
H17_1 H -0.585160 0.485139 -0.775045
H18_1 H -0.568011 0.336736 -0.872062
C10_1 C -0.628144 1.110058 -1.132897
H11_1 H -0.561228 0.980938 -1.232477
H12_1 H -0.704045 1.202591 -1.028116
O15_1 O -0.621118 1.246045 -1.188593
H19_1 H -0.626707 1.338701 -1.138260
